data_7104828
loop_
_publ_author_name
'Dong, Wen'
'Zhu, Li-Na'
'Sun, Ya-Qiu'
'Liang, Mao'
'Liu, Zhan-Quan'
'Liao, Dai-Zheng'
'Jiang, Zong-Hui'
'Yan, Shi-Ping'
'Cheng, Peng'

_publ_section_title
;
 3D porous and 3D interpenetrating triple framework structures constructed
 by aurophilicity-coordination interplay in {Mn[Au(CN)2]2(H2O)2}n and
 {KFe[Au(CN)2]3}n
;
_journal_coden_ASTM CHCOFS
_journal_issue 20
_journal_name_full
;
 Chemical Communications (Cambridge, United Kingdom)
;
_journal_page_first 2544
_journal_page_last 2545
_journal_paper_doi 10.1039/b306026h
_journal_year 2003
_chemical_formula_sum 'C6 Au3 Fe K N6'
_chemical_formula_weight 841.97
_space_group_IT_number 162
_symmetry_cell_setting trigonal
_symmetry_space_group_name_Hall '-P 3 2'
_symmetry_space_group_name_H-M 'P -3 1 m'
_atom_sites_solution_hydrogens geom
_atom_sites_solution_primary direct
_atom_sites_solution_secondary difmap
_audit_creation_method SHELXL-97
_cell_angle_alpha 90.00
_cell_angle_beta 90.00
_cell_angle_gamma 120.00
_cell_formula_units_Z 1
_cell_length_a 6.8414(12)
_cell_length_b 6.8414(12)
_cell_length_c 8.015(3)
_cell_measurement_reflns_used 850
_cell_measurement_temperature 293(2)
_cell_measurement_theta_max 26.35
_cell_measurement_theta_min 2.54
_cell_volume 324.88(15)
_computing_cell_refinement 'Bruker SMART'
_computing_data_collection 'Bruker SMART'
_computing_data_reduction 'Bruker SAINT'
_computing_molecular_graphics 'Bruker SHELXTL'
_computing_publication_material 'Bruker SHELXTL'
_computing_structure_refinement 'SHELXL-97 (Sheldrick, 1997)'
_computing_structure_solution 'SHELXS-97 (Sheldrick, 1990)'
_diffrn_ambient_temperature 293(2)
_diffrn_measured_fraction_theta_full 0.811
_diffrn_measured_fraction_theta_max 0.811
_diffrn_measurement_device_type 'CCD area detector'
_diffrn_measurement_method 'phi and omega scans'
_diffrn_radiation_monochromator graphite
_diffrn_radiation_source 'fine-focus sealed tube'
_diffrn_radiation_type MoK\a
_diffrn_radiation_wavelength 0.71073
_diffrn_reflns_av_R_equivalents 0.0953
_diffrn_reflns_av_sigmaI/netI 0.0536
_diffrn_reflns_limit_h_max 6
_diffrn_reflns_limit_h_min -8
_diffrn_reflns_limit_k_max 8
_diffrn_reflns_limit_k_min -4
_diffrn_reflns_limit_l_max 9
_diffrn_reflns_limit_l_min -10
_diffrn_reflns_number 1516
_diffrn_reflns_theta_full 26.35
_diffrn_reflns_theta_max 26.35
_diffrn_reflns_theta_min 2.54
_exptl_absorpt_coefficient_mu 35.160
_exptl_absorpt_correction_T_max 1.000000
_exptl_absorpt_correction_T_min 0.646230
_exptl_absorpt_correction_type multi-scan
_exptl_absorpt_process_details SADABS
_exptl_crystal_density_diffrn 4.303
_exptl_crystal_density_meas ?
_exptl_crystal_density_method 'not measured'
_exptl_crystal_F_000 360
_exptl_crystal_size_max 0.14
_exptl_crystal_size_mid 0.12
_exptl_crystal_size_min 0.06
_refine_diff_density_max 1.886
_refine_diff_density_min -2.179
_refine_diff_density_rms 0.383
_refine_ls_extinction_coef 0.038(4)
_refine_ls_extinction_expression Fc^*^=kFc[1+0.001xFc^2^\l^3^/sin(2\q)]^-1/4^
_refine_ls_extinction_method SHELXL
_refine_ls_goodness_of_fit_ref 1.035
_refine_ls_hydrogen_treatment mixed
_refine_ls_matrix_type full
_refine_ls_number_parameters 22
_refine_ls_number_reflns 214
_refine_ls_number_restraints 0
_refine_ls_restrained_S_all 1.035
_refine_ls_R_factor_all 0.0420
_refine_ls_R_factor_gt 0.0396
_refine_ls_shift/su_max 0.000
_refine_ls_shift/su_mean 0.000
_refine_ls_structure_factor_coef Fsqd
_refine_ls_weighting_details 'calc w=1/[\s^2^(Fo^2^)+(0.0585P)^2^+0.0000P] where P=(Fo^2^+2Fc^2^)/3'
_refine_ls_weighting_scheme calc
_refine_ls_wR_factor_gt 0.0898
_refine_ls_wR_factor_ref 0.0904
_reflns_number_gt 200
_reflns_number_total 214
_reflns_threshold_expression >2sigma(I)
_cod_data_source_file b306026h.txt
_cod_data_source_block 030513a
_cod_depositor_comments
;
The following automatic conversions were performed:
'_symmetry_cell_setting' value 'Trigonal' changed to 'trigonal' according
to '/home/saulius/struct/CIF-dictionaries/cif_core.dic' dictionary named
'cif_core.dic' version 2.4.1 from
2010-06-29.

'_exptl_absorpt_correction_type' value 'MULTI-SCAN' changed
to 'multi-scan' according to
'/home/saulius/struct/CIF-dictionaries/cif_core.dic' dictionary named
'cif_core.dic' version 2.4.1 from 2010-06-29.

Automatic conversion script
Id: cif_fix_enum 1527 2010-12-29 10:47:43Z saulius 

The following automatic conversions were performed:

'_exptl_crystal_density_meas' value 'NONE' was changed to '?' - the
value is perceived as not measured.

Automatic conversion script
Id: cif_fix_values 3008 2015-01-20 13:52:24Z robertas 
;
_cod_original_sg_symbol_H-M P-31m
_cod_database_code 7104828

loop_
_symmetry_equiv_pos_as_xyz
'x, y, z'
'-y, x-y, z'
'-x+y, -x, z'
'-y, -x, -z'
'x, x-y, -z'
'-x+y, y, -z'
'-x, -y, -z'
'y, -x+y, -z'
'x-y, x, -z'
'y, x, z'
'-x, -x+y, z'
'x-y, -y, z'

loop_
_atom_site_label
_atom_site_type_symbol
_atom_site_fract_x
_atom_site_fract_y
_atom_site_fract_z
_atom_site_U_iso_or_equiv
_atom_site_adp_type
_atom_site_occupancy
_atom_site_symmetry_multiplicity
_atom_site_calc_flag
_atom_site_refinement_flags
_atom_site_disorder_assembly
_atom_site_disorder_group
Au1 Au 0.5000 0.5000 0.5000 0.0187(5) Uani 1 4 d S . .
Fe1 Fe 0.0000 0.0000 0.0000 0.0155(11) Uani 1 12 d S . .
K1 K 0.6667 0.3333 0.0000 0.026(3) Uani 0.50 6 d SP . .
N1 N 0.259(2) 0.259(2) 0.1688(16) 0.025(3) Uani 1 2 d S . .
C1 C 0.348(3) 0.348(3) 0.2868(19) 0.024(4) Uani 1 2 d S . .

loop_
_atom_site_aniso_label
_atom_site_aniso_U_11
_atom_site_aniso_U_22
_atom_site_aniso_U_33
_atom_site_aniso_U_23
_atom_site_aniso_U_13
_atom_site_aniso_U_12
Au1 0.0181(6) 0.0181(6) 0.0140(7) -0.0059(2) -0.0059(2) 0.0047(4)
Fe1 0.0186(18) 0.0186(18) 0.009(2) 0.000 0.000 0.0093(9)
K1 0.031(5) 0.031(5) 0.018(6) 0.000 0.000 0.015(2)
N1 0.029(6) 0.029(6) 0.013(7) -0.014(5) -0.014(5) 0.010(7)
C1 0.030(7) 0.030(7) 0.016(9) 0.002(6) 0.002(6) 0.018(8)

loop_
_atom_type_symbol
_atom_type_description
_atom_type_scat_dispersion_real
_atom_type_scat_dispersion_imag
_atom_type_scat_source
C C 0.0033 0.0016 'International Tables Vol C Tables 4.2.6.8 and 6.1.1.4'
N N 0.0061 0.0033 'International Tables Vol C Tables 4.2.6.8 and 6.1.1.4'
Fe Fe 0.3463 0.8444 'International Tables Vol C Tables 4.2.6.8 and 6.1.1.4'
K K 0.2009 0.2494 'International Tables Vol C Tables 4.2.6.8 and 6.1.1.4'
Au Au -2.0133 8.8022 'International Tables Vol C Tables 4.2.6.8 and 6.1.1.4'

loop_
_geom_angle_atom_site_label_1
_geom_angle_atom_site_label_2
_geom_angle_atom_site_label_3
_geom_angle
_geom_angle_site_symmetry_1
_geom_angle_site_symmetry_3
_geom_angle_publ_flag
C1 Au1 C1 180.000(2) 7_666 . ?
N1 Fe1 N1 180.0(8) 7 . ?
N1 Fe1 N1 87.0(6) 7 8 ?
N1 Fe1 N1 93.0(6) . 8 ?
N1 Fe1 N1 93.0(6) 7 2 ?
N1 Fe1 N1 87.0(6) . 2 ?
N1 Fe1 N1 180.0(6) 8 2 ?
N1 Fe1 N1 87.0(6) 7 9 ?
N1 Fe1 N1 93.0(6) . 9 ?
N1 Fe1 N1 87.0(6) 8 9 ?
N1 Fe1 N1 93.0(6) 2 9 ?
N1 Fe1 N1 93.0(6) 7 3 ?
N1 Fe1 N1 87.0(6) . 3 ?
N1 Fe1 N1 93.0(6) 8 3 ?
N1 Fe1 N1 87.0(6) 2 3 ?
N1 Fe1 N1 180.0(6) 9 3 ?
N1 Fe1 K1 90.0 7 7_655 ?
N1 Fe1 K1 90.0 . 7_655 ?
N1 Fe1 K1 46.5(3) 8 7_655 ?
N1 Fe1 K1 133.5(3) 2 7_655 ?
N1 Fe1 K1 133.5(3) 9 7_655 ?
N1 Fe1 K1 46.5(3) 3 7_655 ?
N1 Fe1 K1 90.0 7 1_455 ?
N1 Fe1 K1 90.0 . 1_455 ?
N1 Fe1 K1 133.5(3) 8 1_455 ?
N1 Fe1 K1 46.5(3) 2 1_455 ?
N1 Fe1 K1 46.5(3) 9 1_455 ?
N1 Fe1 K1 133.5(3) 3 1_455 ?
K1 Fe1 K1 180.0 7_655 1_455 ?
N1 Fe1 K1 46.5(3) 7 7 ?
N1 Fe1 K1 133.5(3) . 7 ?
N1 Fe1 K1 133.5(3) 8 7 ?
N1 Fe1 K1 46.5(3) 2 7 ?
N1 Fe1 K1 90.0 9 7 ?
N1 Fe1 K1 90.0 3 7 ?
K1 Fe1 K1 120.0 7_655 7 ?
K1 Fe1 K1 60.0 1_455 7 ?
N1 Fe1 K1 133.5(3) 7 . ?
N1 Fe1 K1 46.5(3) . . ?
N1 Fe1 K1 46.5(3) 8 . ?
N1 Fe1 K1 133.5(3) 2 . ?
N1 Fe1 K1 90.0 9 . ?
N1 Fe1 K1 90.0 3 . ?
K1 Fe1 K1 60.0 7_655 . ?
K1 Fe1 K1 120.0 1_455 . ?
K1 Fe1 K1 180.0 7 . ?
N1 Fe1 K1 46.5(3) 7 1_445 ?
N1 Fe1 K1 133.5(3) . 1_445 ?
N1 Fe1 K1 90.000(1) 8 1_445 ?
N1 Fe1 K1 90.000(1) 2 1_445 ?
N1 Fe1 K1 133.5(3) 9 1_445 ?
N1 Fe1 K1 46.5(3) 3 1_445 ?
K1 Fe1 K1 60.0 7_655 1_445 ?
K1 Fe1 K1 120.0 1_455 1_445 ?
K1 Fe1 K1 60.0 7 1_445 ?
K1 Fe1 K1 120.0 . 1_445 ?
N1 Fe1 K1 133.5(3) 7 7_665 ?
N1 Fe1 K1 46.5(3) . 7_665 ?
N1 Fe1 K1 90.000(1) 8 7_665 ?
N1 Fe1 K1 90.000(1) 2 7_665 ?
N1 Fe1 K1 46.5(3) 9 7_665 ?
N1 Fe1 K1 133.5(3) 3 7_665 ?
K1 Fe1 K1 120.0 7_655 7_665 ?
K1 Fe1 K1 60.0 1_455 7_665 ?
K1 Fe1 K1 120.0 7 7_665 ?
K1 Fe1 K1 60.0 . 7_665 ?
K1 Fe1 K1 180.0 1_445 7_665 ?
N1 K1 N1 94.4(4) 9_655 3_665 ?
N1 K1 N1 100.1(3) 9_655 8 ?
N1 K1 N1 162.6(5) 3_665 8 ?
N1 K1 N1 67.7(5) 9_655 2_655 ?
N1 K1 N1 100.1(3) 3_665 2_655 ?
N1 K1 N1 94.4(4) 8 2_655 ?
N1 K1 N1 162.6(5) 9_655 . ?
N1 K1 N1 100.1(3) 3_665 . ?
N1 K1 N1 67.7(5) 8 . ?
N1 K1 N1 100.1(3) 2_655 . ?
N1 K1 N1 100.1(3) 9_655 7_665 ?
N1 K1 N1 67.7(5) 3_665 7_665 ?
N1 K1 N1 100.1(3) 8 7_665 ?
N1 K1 N1 162.6(5) 2_655 7_665 ?
N1 K1 N1 94.4(4) . 7_665 ?
N1 K1 C1 95.7(3) 9_655 3_665 ?
N1 K1 C1 20.5(4) 3_665 3_665 ?
N1 K1 C1 160.9(3) 8 3_665 ?
N1 K1 C1 81.7(4) 2_655 3_665 ?
N1 K1 C1 94.5(3) . 3_665 ?
N1 K1 C1 87.6(4) 7_665 3_665 ?
N1 K1 C1 81.7(4) 9_655 8 ?
N1 K1 C1 160.9(3) 3_665 8 ?
N1 K1 C1 20.5(4) 8 8 ?
N1 K1 C1 95.7(3) 2_655 8 ?
N1 K1 C1 87.6(4) . 8 ?
N1 K1 C1 94.5(3) 7_665 8 ?
C1 K1 C1 176.9(6) 3_665 8 ?
N1 K1 C1 87.6(4) 9_655 2_655 ?
N1 K1 C1 94.5(3) 3_665 2_655 ?
N1 K1 C1 95.7(3) 8 2_655 ?
N1 K1 C1 20.5(4) 2_655 2_655 ?
N1 K1 C1 81.7(4) . 2_655 ?
N1 K1 C1 160.9(3) 7_665 2_655 ?
C1 K1 C1 74.2(4) 3_665 2_655 ?
C1 K1 C1 103.9(3) 8 2_655 ?
N1 K1 C1 20.5(4) 9_655 9_655 ?
N1 K1 C1 95.7(3) 3_665 9_655 ?
N1 K1 C1 94.5(3) 8 9_655 ?
N1 K1 C1 87.6(4) 2_655 9_655 ?
N1 K1 C1 160.9(3) . 9_655 ?
N1 K1 C1 81.7(4) 7_665 9_655 ?
C1 K1 C1 103.9(3) 3_665 9_655 ?
C1 K1 C1 74.2(4) 8 9_655 ?
C1 K1 C1 107.8(6) 2_655 9_655 ?
N1 K1 C1 160.9(3) 9_655 . ?
N1 K1 C1 81.7(4) 3_665 . ?
N1 K1 C1 87.6(4) 8 . ?
N1 K1 C1 94.5(3) 2_655 . ?
N1 K1 C1 20.5(4) . . ?
N1 K1 C1 95.7(3) 7_665 . ?
C1 K1 C1 74.2(4) 3_665 . ?
C1 K1 C1 107.8(6) 8 . ?
C1 K1 C1 74.2(4) 2_655 . ?
C1 K1 C1 176.9(6) 9_655 . ?
N1 K1 C1 94.5(3) 9_655 7_665 ?
N1 K1 C1 87.6(4) 3_665 7_665 ?
N1 K1 C1 81.7(4) 8 7_665 ?
N1 K1 C1 160.9(3) 2_655 7_665 ?
N1 K1 C1 95.7(3) . 7_665 ?
N1 K1 C1 20.5(4) 7_665 7_665 ?
C1 K1 C1 107.8(6) 3_665 7_665 ?
C1 K1 C1 74.2(4) 8 7_665 ?
C1 K1 C1 176.9(6) 2_655 7_665 ?
C1 K1 C1 74.2(4) 9_655 7_665 ?
C1 K1 C1 103.9(3) . 7_665 ?
C1 N1 Fe1 160.0(15) . . ?
C1 N1 K1 94.9(9) . 7_665 ?
Fe1 N1 K1 99.7(4) . 7_665 ?
C1 N1 K1 94.9(9) . . ?
Fe1 N1 K1 99.7(4) . . ?
K1 N1 K1 85.6(4) 7_665 . ?
N1 C1 Au1 178.6(17) . . ?
N1 C1 K1 64.6(8) . 7_665 ?
Au1 C1 K1 116.4(6) . 7_665 ?
N1 C1 K1 64.6(8) . . ?
Au1 C1 K1 116.4(6) . . ?
K1 C1 K1 76.1(3) 7_665 . ?

loop_
_geom_bond_atom_site_label_1
_geom_bond_atom_site_label_2
_geom_bond_distance
_geom_bond_site_symmetry_2
_geom_bond_publ_flag
Au1 C1 2.000(17) 7_666 ?
Au1 C1 2.000(17) . ?
Fe1 N1 2.231(13) 7 ?
Fe1 N1 2.231(13) . ?
Fe1 N1 2.231(13) 8 ?
Fe1 N1 2.231(13) 2 ?
Fe1 N1 2.231(13) 9 ?
Fe1 N1 2.231(13) 3 ?
Fe1 K1 3.9499(7) 7_655 ?
Fe1 K1 3.9499(7) 1_455 ?
Fe1 K1 3.9499(7) 7 ?
Fe1 K1 3.9499(7) . ?
Fe1 K1 3.9499(7) 1_445 ?
Fe1 K1 3.9499(7) 7_665 ?
K1 N1 2.906(12) 9_655 ?
K1 N1 2.906(12) 3_665 ?
K1 N1 2.906(12) 8 ?
K1 N1 2.906(12) 2_655 ?
K1 N1 2.906(12) . ?
K1 N1 2.906(12) 7_665 ?
K1 C1 3.204(12) 3_665 ?
K1 C1 3.204(12) 8 ?
K1 C1 3.204(12) 2_655 ?
K1 C1 3.204(12) 9_655 ?
K1 C1 3.204(12) . ?
K1 C1 3.204(12) 7_665 ?
N1 C1 1.12(2) . ?
N1 K1 2.906(12) 7_665 ?
C1 K1 3.204(12) 7_665 ?

loop_
_geom_torsion_atom_site_label_1
_geom_torsion_atom_site_label_2
_geom_torsion_atom_site_label_3
_geom_torsion_atom_site_label_4
_geom_torsion
_geom_torsion_site_symmetry_1
_geom_torsion_site_symmetry_2
_geom_torsion_site_symmetry_3
_geom_torsion_site_symmetry_4
_geom_torsion_publ_flag
N1 Fe1 N1 C1 -109.3(3) 7 . . . ?
N1 Fe1 N1 C1 -136.4(3) 8 . . . ?
N1 Fe1 N1 C1 43.6(3) 2 . . . ?
N1 Fe1 N1 C1 136.4(3) 9 . . . ?
N1 Fe1 N1 C1 -43.6(3) 3 . . . ?
K1 Fe1 N1 C1 -90.000(4) 7_655 . . . ?
K1 Fe1 N1 C1 90.000(4) 1_455 . . . ?
K1 Fe1 N1 C1 43.6(3) 7 . . . ?
K1 Fe1 N1 C1 -136.4(3) . . . . ?
K1 Fe1 N1 C1 -43.6(3) 1_445 . . . ?
K1 Fe1 N1 C1 136.4(3) 7_665 . . . ?
N1 Fe1 N1 K1 114.3(5) 7 . . 7_665 ?
N1 Fe1 N1 K1 87.2(5) 8 . . 7_665 ?
N1 Fe1 N1 K1 -92.8(5) 2 . . 7_665 ?
N1 Fe1 N1 K1 0.0 9 . . 7_665 ?
N1 Fe1 N1 K1 180.0 3 . . 7_665 ?
K1 Fe1 N1 K1 133.6(3) 7_655 . . 7_665 ?
K1 Fe1 N1 K1 -46.4(3) 1_455 . . 7_665 ?
K1 Fe1 N1 K1 -92.8(5) 7 . . 7_665 ?
K1 Fe1 N1 K1 87.2(5) . . . 7_665 ?
K1 Fe1 N1 K1 180.000(1) 1_445 . . 7_665 ?
N1 Fe1 N1 K1 27.111(15) 7 . . . ?
N1 Fe1 N1 K1 0.0 8 . . . ?
N1 Fe1 N1 K1 180.0 2 . . . ?
N1 Fe1 N1 K1 -87.2(5) 9 . . . ?
N1 Fe1 N1 K1 92.8(5) 3 . . . ?
K1 Fe1 N1 K1 46.4(3) 7_655 . . . ?
K1 Fe1 N1 K1 -133.6(3) 1_455 . . . ?
K1 Fe1 N1 K1 180.0 7 . . . ?
K1 Fe1 N1 K1 92.8(5) 1_445 . . . ?
K1 Fe1 N1 K1 -87.2(5) 7_665 . . . ?
N1 K1 N1 C1 119.2(8) 9_655 . . . ?
N1 K1 N1 C1 -26.5(8) 3_665 . . . ?
N1 K1 N1 C1 166.3(11) 8 . . . ?
N1 K1 N1 C1 75.7(7) 2_655 . . . ?
N1 K1 N1 C1 -94.6(9) 7_665 . . . ?
C1 K1 N1 C1 -6.6(10) 3_665 . . . ?
C1 K1 N1 C1 171.1(7) 8 . . . ?
C1 K1 N1 C1 66.7(9) 2_655 . . . ?
C1 K1 N1 C1 -171.7(15) 9_655 . . . ?
C1 K1 N1 C1 -115.1(7) 7_665 . . . ?
N1 K1 N1 Fe1 -47.1(3) 9_655 . . . ?
N1 K1 N1 Fe1 167.2(4) 3_665 . . . ?
N1 K1 N1 Fe1 0.0 8 . . . ?
N1 K1 N1 Fe1 -90.6(5) 2_655 . . . ?
N1 K1 N1 Fe1 99.1(4) 7_665 . . . ?
C1 K1 N1 Fe1 -173.0(4) 3_665 . . . ?
C1 K1 N1 Fe1 4.7(3) 8 . . . ?
C1 K1 N1 Fe1 -99.7(4) 2_655 . . . ?
C1 K1 N1 Fe1 22.0(14) 9_655 . . . ?
C1 K1 N1 Fe1 -166.3(11) . . . . ?
C1 K1 N1 Fe1 78.6(5) 7_665 . . . ?
N1 K1 N1 K1 -146.2(3) 9_655 . . 7_665 ?
N1 K1 N1 K1 68.1(5) 3_665 . . 7_665 ?
N1 K1 N1 K1 -99.1(4) 8 . . 7_665 ?
N1 K1 N1 K1 170.3(2) 2_655 . . 7_665 ?
N1 K1 N1 K1 0.0 7_665 . . 7_665 ?
C1 K1 N1 K1 87.9(4) 3_665 . . 7_665 ?
C1 K1 N1 K1 -94.4(3) 8 . . 7_665 ?
C1 K1 N1 K1 161.2(3) 2_655 . . 7_665 ?
C1 K1 N1 K1 -77.1(13) 9_655 . . 7_665 ?
C1 K1 N1 K1 94.6(9) . . . 7_665 ?
C1 K1 N1 K1 -20.5(4) 7_665 . . 7_665 ?
Fe1 N1 C1 Au1 0.00(4) . . . . ?
K1 N1 C1 Au1 137.0(3) 7_665 . . . ?
K1 N1 C1 Au1 -137.0(3) . . . . ?
Fe1 N1 C1 K1 -137.0(3) . . . 7_665 ?
K1 N1 C1 K1 86.0(5) . . . 7_665 ?
Fe1 N1 C1 K1 137.0(3) . . . . ?
K1 N1 C1 K1 -86.0(5) 7_665 . . . ?
C1 Au1 C1 N1 -74(100) 7_666 . . . ?
C1 Au1 C1 K1 63(100) 7_666 . . 7_665 ?
C1 Au1 C1 K1 150(100) 7_666 . . . ?
N1 K1 C1 N1 -127.1(14) 9_655 . . . ?
N1 K1 C1 N1 153.7(8) 3_665 . . . ?
N1 K1 C1 N1 -12.6(10) 8 . . . ?
N1 K1 C1 N1 -106.8(7) 2_655 . . . ?
N1 K1 C1 N1 87.2(10) 7_665 . . . ?
C1 K1 C1 N1 173.1(11) 3_665 . . . ?
C1 K1 C1 N1 -9.4(7) 8 . . . ?
C1 K1 C1 N1 -109.2(10) 2_655 . . . ?
C1 K1 C1 N1 120.3(8) 9_655 . . . ?
C1 K1 C1 N1 68.2(7) 7_665 . . . ?
N1 K1 C1 Au1 51.8(16) 9_655 . . . ?
N1 K1 C1 Au1 -27.4(5) 3_665 . . . ?
N1 K1 C1 Au1 166.3(6) 8 . . . ?
N1 K1 C1 Au1 72.1(5) 2_655 . . . ?
N1 K1 C1 Au1 178.9(12) . . . . ?
N1 K1 C1 Au1 -93.8(5) 7_665 . . . ?
C1 K1 C1 Au1 -7.9(3) 3_665 . . . ?
C1 K1 C1 Au1 169.6(6) 8 . . . ?
C1 K1 C1 Au1 69.7(2) 2_655 . . . ?
C1 K1 C1 Au1 -60.7(5) 9_655 . . . ?
C1 K1 C1 Au1 -112.9(7) 7_665 . . . ?
N1 K1 C1 K1 164.7(10) 9_655 . . 7_665 ?
N1 K1 C1 K1 85.4(4) 3_665 . . 7_665 ?
N1 K1 C1 K1 -80.8(3) 8 . . 7_665 ?
N1 K1 C1 K1 -175.0(3) 2_655 . . 7_665 ?
N1 K1 C1 K1 -68.2(7) . . . 7_665 ?
N1 K1 C1 K1 19.0(4) 7_665 . . 7_665 ?
C1 K1 C1 K1 104.9(6) 3_665 . . 7_665 ?
C1 K1 C1 K1 -77.6(2) 8 . . 7_665 ?
C1 K1 C1 K1 -177.4(5) 2_655 . . 7_665 ?
C1 K1 C1 K1 52.1(2) 9_655 . . 7_665 ?
C1 K1 C1 K1 0.0 7_665 . . 7_665 ?
